data_7010638
loop_
_publ_author_name
'Zheng, Shao-Liang'
'Tong, Ming-Liang'
'Zhu, Hai-Liang'
'Fang, Yue'
'Chen, Xiao-Ming'

_publ_section_title
;
 Syntheses and structures of three two-dimensional
 silver(I)--hexamethylenetetramine co-ordination polymers with new
 topological motifs
;
_journal_issue 13
_journal_name_full 'Journal of the Chemical Society, Dalton Transactions'
_journal_page_first 2049
_journal_paper_doi 10.1039/b101539g
_journal_year 2001
_chemical_formula_sum 'C15 H23 Ag N4 O4'
_chemical_formula_weight 431.24
_chemical_name_systematic
; 
? 
;
_space_group_IT_number 14
_symmetry_cell_setting monoclinic
_symmetry_space_group_name_Hall '-P 2ybc'
_symmetry_space_group_name_H-M 'P 1 21/c 1'
_atom_sites_solution_hydrogens geom
_atom_sites_solution_primary direct
_atom_sites_solution_secondary difmap
_audit_creation_method SHELXL-97
_cell_angle_alpha 90.00
_cell_angle_beta 94.140(10)
_cell_angle_gamma 90.00
_cell_formula_units_Z 4
_cell_length_a 12.219(3)
_cell_length_b 10.842(3)
_cell_length_c 13.006(3)
_cell_measurement_reflns_used 25
_cell_measurement_temperature 293(2)
_cell_measurement_theta_max 15
_cell_measurement_theta_min 7.5
_cell_volume 1718.5(7)
_computing_cell_refinement 'SHELXTL-Plus (Sheldrick, 1990)'
_computing_data_collection 'SHELXTL-Plus (Sheldrick, 1990)'
_computing_data_reduction 'SHELXTL-Plus (Sheldrick, 1990)'
_computing_molecular_graphics 'SHELXTL V. 5.0 (Sheldrick, 1997)'
_computing_publication_material 'SHELXL-97 (Sheldrick, 1997)'
_computing_structure_refinement 'SHELXL-97 (Sheldrick, 1997)'
_computing_structure_solution 'SHELXS-97 (Sheldrick, 1997)'
_diffrn_ambient_temperature 293(2)
_diffrn_measured_fraction_theta_full 0.947
_diffrn_measured_fraction_theta_max 0.947
_diffrn_measurement_device_type 'Siemens R3m'
_diffrn_measurement_method '\w scan'
_diffrn_radiation_monochromator graphite
_diffrn_radiation_source 'fine-focus sealed tube'
_diffrn_radiation_type MoK\a
_diffrn_radiation_wavelength 0.71073
_diffrn_reflns_av_R_equivalents 0.0205
_diffrn_reflns_av_sigmaI/netI 0.0189
_diffrn_reflns_limit_h_max 16
_diffrn_reflns_limit_h_min 0
_diffrn_reflns_limit_k_max 14
_diffrn_reflns_limit_k_min 0
_diffrn_reflns_limit_l_max 17
_diffrn_reflns_limit_l_min -17
_diffrn_reflns_number 4331
_diffrn_reflns_theta_full 28.00
_diffrn_reflns_theta_max 28.00
_diffrn_reflns_theta_min 2.51
_exptl_absorpt_coefficient_mu 1.200
_exptl_absorpt_correction_T_max 0.7001
_exptl_absorpt_correction_T_min 0.6083
_exptl_absorpt_correction_type semi-empirical
_exptl_absorpt_process_details '\y-scans (North et al., 1968)'
_exptl_crystal_colour colourless
_exptl_crystal_density_diffrn 1.667
_exptl_crystal_density_method 'not measured'
_exptl_crystal_description block
_exptl_crystal_F_000 880
_exptl_crystal_size_max 0.46
_exptl_crystal_size_mid 0.44
_exptl_crystal_size_min 0.32
_refine_diff_density_max 0.471
_refine_diff_density_min -0.551
_refine_diff_density_rms 0.068
_refine_ls_extinction_coef 0.0187(10)
_refine_ls_extinction_expression Fc^*^=kFc[1+0.001xFc^2^\l^3^/sin(2\q)]^-1/4^
_refine_ls_extinction_method SHELXL
_refine_ls_goodness_of_fit_ref 1.056
_refine_ls_hydrogen_treatment mixed
_refine_ls_matrix_type full
_refine_ls_number_parameters 218
_refine_ls_number_reflns 4146
_refine_ls_number_restraints 0
_refine_ls_restrained_S_all 1.056
_refine_ls_R_factor_all 0.0400
_refine_ls_R_factor_gt 0.0321
_refine_ls_shift/su_max 0.000
_refine_ls_shift/su_mean 0.000
_refine_ls_structure_factor_coef Fsqd
_refine_ls_weighting_details 'w=1/[\s^2^(Fo^2^)+(0.0431P)^2^+1.2975P] where P=(Fo^2^+2Fc^2^)/3'
_refine_ls_weighting_scheme calc
_refine_ls_wR_factor_gt 0.0815
_refine_ls_wR_factor_ref 0.0857
_reflns_number_gt 3541
_reflns_number_total 4146
_reflns_threshold_expression >2sigma(I)
_cod_data_source_file b101539g.txt
_cod_data_source_block complex1
_cod_depositor_comments
;
The following automatic conversions were performed:

'_refine_ls_weighting_scheme' value 'calc
w=1/[\s^2^(Fo^2^)+(0.0431P)^2^+1.2975P] where P=(Fo^2^+2Fc^2^)/3' was
changed to 'calc'. New tag '_refine_ls_weighting_details' was
created. The value of the new tag was set to
'w=1/[\s^2^(Fo^2^)+(0.0431P)^2^+1.2975P] where P=(Fo^2^+2Fc^2^)/3'.

Automatic conversion script
Id: cif_fix_values 3143 2015-03-26 13:38:13Z robertas 
;
_cod_original_sg_symbol_H-M P2(1)/c
_cod_database_code 7010638

loop_
_symmetry_equiv_pos_as_xyz
'x, y, z'
'-x, y+1/2, -z+1/2'
'-x, -y, -z'
'x, -y-1/2, z-1/2'

loop_
_atom_site_label
_atom_site_type_symbol
_atom_site_fract_x
_atom_site_fract_y
_atom_site_fract_z
_atom_site_U_iso_or_equiv
_atom_site_adp_type
_atom_site_occupancy
_atom_site_calc_flag
_atom_site_refinement_flags
_atom_site_disorder_assembly
_atom_site_disorder_group
Ag1 Ag 0.001205(17) 0.068701(18) 0.105462(16) 0.04072(10) Uani 1 d . . .
O2 O -0.1086(2) 0.1953(2) 0.00176(18) 0.0585(6) Uani 1 d . . .
N1 N 0.10032(18) 0.22604(19) 0.20797(16) 0.0339(4) Uani 1 d . . .
O1 O -0.16677(18) 0.03714(19) -0.09624(18) 0.0500(5) Uani 1 d . . .
N3 N 0.2374(2) 0.2529(2) 0.35235(18) 0.0430(5) Uani 1 d . . .
C8 C -0.2579(2) 0.2282(3) -0.1187(2) 0.0449(6) Uani 1 d . . .
H8A H -0.2826 0.2983 -0.0816 0.080 Uiso 1 d R . .
C4 C 0.1682(2) 0.1644(3) 0.2920(2) 0.0436(6) Uani 1 d . . .
H4A H 0.2146 0.1044 0.2627 0.080 Uiso 1 d R . .
H4B H 0.1218 0.1220 0.3369 0.080 Uiso 1 d R . .
C7 C -0.1718(2) 0.1461(3) -0.0675(2) 0.0408(6) Uani 1 d . . .
C9 C -0.3025(2) 0.2064(2) -0.2122(2) 0.0419(6) Uani 1 d . . .
H9A H -0.2769 0.1350 -0.2470 0.080 Uiso 1 d R . .
C3 C 0.1756(2) 0.2894(3) 0.1419(2) 0.0404(6) Uani 1 d . . .
H3A H 0.1334 0.3306 0.0869 0.080 Uiso 1 d R . .
H3B H 0.2212 0.2293 0.1117 0.080 Uiso 1 d R . .
C10 C -0.3868(2) 0.2813(3) -0.2697(2) 0.0452(7) Uani 1 d . . .
C11 C -0.4164(3) 0.2539(4) -0.3711(3) 0.0686(10) Uani 1 d . . .
H11A H -0.3818 0.1869 -0.4046 0.080 Uiso 1 d R . .
C1 C 0.3085(2) 0.3158(3) 0.2830(2) 0.0486(7) Uani 1 d . . .
H1A H 0.3564 0.2570 0.2542 0.080 Uiso 1 d R . .
H1B H 0.3529 0.3750 0.3218 0.080 Uiso 1 d R . .
C15 C -0.4387(3) 0.3794(3) -0.2255(3) 0.0581(9) Uani 1 d . . .
H15A H -0.4220 0.3994 -0.1541 0.080 Uiso 1 d R . .
C13 C -0.5465(3) 0.4194(4) -0.3823(4) 0.0837(15) Uani 1 d . . .
H13A H -0.6037 0.4654 -0.4194 0.080 Uiso 1 d R . .
C12 C -0.4960(4) 0.3236(5) -0.4274(4) 0.0899(15) Uani 1 d . . .
H12A H -0.5162 0.3050 -0.4984 0.080 Uiso 1 d R . .
C14 C -0.5177(3) 0.4476(3) -0.2823(4) 0.0744(13) Uani 1 d . . .
H14A H -0.5492 0.5182 -0.2512 0.080 Uiso 1 d R . .
N2 N 0.09910(18) 0.41242(18) 0.31416(16) 0.0323(4) Uani 1 d . . .
C6 C 0.1742(2) 0.4708(2) 0.2445(2) 0.0400(6) Uani 1 d . . .
H6A H 0.2187 0.5305 0.2827 0.080 Uiso 1 d R . .
H6B H 0.1319 0.5133 0.1904 0.080 Uiso 1 d R . .
C5 C 0.0318(2) 0.3198(2) 0.25421(19) 0.0344(5) Uani 1 d . . .
H5A H -0.0170 0.2800 0.2984 0.080 Uiso 1 d R . .
H5B H -0.0119 0.3614 0.2005 0.080 Uiso 1 d R . .
C2 C 0.1661(2) 0.3453(3) 0.3952(2) 0.0411(6) Uani 1 d . . .
H2A H 0.2109 0.4040 0.4343 0.080 Uiso 1 d R . .
H2B H 0.1192 0.3058 0.4414 0.080 Uiso 1 d R . .
N4 N 0.24512(19) 0.3801(2) 0.19920(18) 0.0431(5) Uani 1 d . . .
O1W O -0.0980(4) 0.4467(3) 0.0310(3) 0.1193(15) Uani 1 d . . .
H1WA H -0.0985 0.3598 0.0145 0.120 Uiso 1 d R . .
H1WB H -0.1801 0.4743 0.0220 0.120 Uiso 1 d R . .
O2W O -0.3318(4) 0.5422(4) 0.0105(3) 0.1247(15) Uani 1 d . . .
H2WA H -0.3049 0.6264 0.0488 0.120 Uiso 1 d R . .
H2WB H -0.3219 0.5721 -0.0599 0.120 Uiso 1 d R . .

loop_
_atom_site_aniso_label
_atom_site_aniso_U_11
_atom_site_aniso_U_22
_atom_site_aniso_U_33
_atom_site_aniso_U_23
_atom_site_aniso_U_13
_atom_site_aniso_U_12
Ag1 0.04152(14) 0.02924(12) 0.05031(15) 0.00254(8) -0.00412(8) -0.00233(8)
O2 0.0679(14) 0.0439(12) 0.0601(13) 0.0000(10) -0.0194(11) 0.0133(11)
N1 0.0386(11) 0.0278(10) 0.0345(10) -0.0049(8) -0.0025(8) 0.0013(8)
O1 0.0470(11) 0.0339(10) 0.0682(14) 0.0031(9) -0.0021(10) 0.0079(9)
N3 0.0500(13) 0.0389(12) 0.0381(12) -0.0046(10) -0.0103(10) 0.0099(10)
C8 0.0428(15) 0.0395(15) 0.0522(16) 0.0020(12) 0.0016(12) 0.0112(12)
C4 0.0538(16) 0.0291(12) 0.0461(15) -0.0009(11) -0.0079(12) 0.0071(12)
C7 0.0398(14) 0.0389(14) 0.0439(14) 0.0094(11) 0.0055(11) 0.0066(11)
C9 0.0354(13) 0.0318(12) 0.0581(17) 0.0063(12) 0.0011(12) 0.0020(11)
C3 0.0483(15) 0.0420(14) 0.0311(12) -0.0058(11) 0.0047(11) -0.0014(12)
C10 0.0341(13) 0.0390(14) 0.0616(18) 0.0133(13) -0.0015(12) -0.0025(11)
C11 0.068(2) 0.082(3) 0.055(2) 0.0163(18) -0.0025(17) 0.015(2)
C1 0.0348(13) 0.0525(17) 0.0577(17) -0.0139(14) -0.0025(12) 0.0038(12)
C15 0.0419(16) 0.0368(15) 0.093(3) 0.0027(16) -0.0155(16) 0.0024(13)
C13 0.049(2) 0.078(3) 0.121(4) 0.058(3) -0.016(2) 0.0004(19)
C12 0.085(3) 0.116(4) 0.066(2) 0.039(3) -0.018(2) 0.002(3)
C14 0.0444(18) 0.0433(18) 0.133(4) 0.016(2) -0.014(2) 0.0034(14)
N2 0.0381(11) 0.0282(10) 0.0301(10) -0.0027(8) -0.0011(8) 0.0006(8)
C6 0.0475(15) 0.0294(12) 0.0431(14) -0.0022(11) 0.0027(12) -0.0060(11)
C5 0.0340(12) 0.0311(12) 0.0376(13) -0.0037(10) -0.0009(10) -0.0004(10)
C2 0.0528(16) 0.0387(14) 0.0307(12) -0.0044(10) -0.0053(11) 0.0079(12)
N4 0.0425(12) 0.0439(13) 0.0438(12) -0.0071(10) 0.0096(10) -0.0077(10)
O1W 0.172(4) 0.066(2) 0.111(3) -0.0213(18) -0.055(3) 0.044(2)
O2W 0.170(4) 0.103(3) 0.101(3) -0.012(2) 0.012(3) -0.021(3)

loop_
_atom_type_symbol
_atom_type_description
_atom_type_scat_dispersion_real
_atom_type_scat_dispersion_imag
_atom_type_scat_source
C C 0.0033 0.0016 'International Tables Vol C Tables 4.2.6.8 and 6.1.1.4'
H H 0.0000 0.0000 'International Tables Vol C Tables 4.2.6.8 and 6.1.1.4'
N N 0.0061 0.0033 'International Tables Vol C Tables 4.2.6.8 and 6.1.1.4'
O O 0.0106 0.0060 'International Tables Vol C Tables 4.2.6.8 and 6.1.1.4'
Ag Ag -0.8971 1.1015 'International Tables Vol C Tables 4.2.6.8 and 6.1.1.4'

loop_
_geom_angle_atom_site_label_1
_geom_angle_atom_site_label_2
_geom_angle_atom_site_label_3
_geom_angle
_geom_angle_site_symmetry_1
_geom_angle_site_symmetry_3
_geom_angle_publ_flag
O2 Ag1 O1 137.47(9) . 3 ?
O2 Ag1 N2 112.80(8) . 2_545 ?
O1 Ag1 N2 98.53(8) 3 2_545 ?
O2 Ag1 N1 98.62(8) . . ?
O1 Ag1 N1 88.50(8) 3 . ?
N2 Ag1 N1 120.71(7) 2_545 . ?
O2 Ag1 Ag1 78.48(6) . 3 ?
O1 Ag1 Ag1 70.95(6) 3 3 ?
N2 Ag1 Ag1 94.24(5) 2_545 3 ?
N1 Ag1 Ag1 142.11(5) . 3 ?
C7 O2 Ag1 118.04(18) . . ?
C7 O2 O1W 122.46(19) . . ?
Ag1 O2 O1W 119.50(12) . . ?
C5 N1 C3 108.3(2) . . ?
C5 N1 C4 108.3(2) . . ?
C3 N1 C4 107.5(2) . . ?
C5 N1 Ag1 115.62(15) . . ?
C3 N1 Ag1 108.29(15) . . ?
C4 N1 Ag1 108.54(15) . . ?
C7 O1 Ag1 123.00(19) . 3 ?
C1 N3 C2 108.1(2) . . ?
C1 N3 C4 108.6(2) . . ?
C2 N3 C4 108.4(2) . . ?
C9 C8 C7 122.3(3) . . ?
N3 C4 N1 111.7(2) . . ?
O1 C7 O2 125.1(3) . . ?
O1 C7 C8 118.7(3) . . ?
O2 C7 C8 116.1(3) . . ?
C8 C9 C10 126.6(3) . . ?
N4 C3 N1 112.3(2) . . ?
C11 C10 C15 117.9(3) . . ?
C11 C10 C9 119.5(3) . . ?
C15 C10 C9 122.5(3) . . ?
C10 C11 C12 120.7(4) . . ?
N3 C1 N4 112.0(2) . . ?
C10 C15 C14 120.7(4) . . ?
C14 C13 C12 119.3(4) . . ?
C13 C12 C11 120.5(5) . . ?
C13 C14 C15 120.9(4) . . ?
C6 N2 C2 108.2(2) . . ?
C6 N2 C5 108.24(19) . . ?
C2 N2 C5 107.4(2) . . ?
C6 N2 Ag1 109.09(15) . 2 ?
C2 N2 Ag1 108.26(15) . 2 ?
C5 N2 Ag1 115.45(15) . 2 ?
N4 C6 N2 111.8(2) . . ?
N1 C5 N2 111.8(2) . . ?
N3 C2 N2 112.3(2) . . ?
C6 N4 C1 108.4(2) . . ?
C6 N4 C3 108.5(2) . . ?
C1 N4 C3 108.3(2) . . ?
O2 O1W O2W 106.94(18) . . ?
O1W O2W N3 83.73(14) . 2 ?
O1W O2W N4 77.95(15) . 3_565 ?

loop_
_geom_bond_atom_site_label_1
_geom_bond_atom_site_label_2
_geom_bond_distance
_geom_bond_site_symmetry_2
_geom_bond_publ_flag
Ag1 O2 2.289(2) . ?
Ag1 O1 2.336(2) 3 ?
Ag1 N2 2.377(2) 2_545 ?
Ag1 N1 2.433(2) . ?
Ag1 Ag1 3.1199(7) 3 ?
O2 C7 1.262(4) . ?
O2 O1W 2.754(4) . ?
N1 C5 1.473(3) . ?
N1 C3 1.473(3) . ?
N1 C4 1.483(3) . ?
O1 C7 1.242(4) . ?
O1 Ag1 2.336(2) 3 ?
N3 C1 1.464(4) . ?
N3 C2 1.465(4) . ?
N3 C4 1.468(4) . ?
C8 C9 1.318(4) . ?
C8 C7 1.498(4) . ?
C9 C10 1.472(4) . ?
C3 N4 1.468(4) . ?
C10 C11 1.376(5) . ?
C10 C15 1.384(5) . ?
C11 C12 1.397(5) . ?
C1 N4 1.467(4) . ?
C15 C14 1.387(5) . ?
C13 C14 1.357(7) . ?
C13 C12 1.362(7) . ?
N2 C6 1.478(3) . ?
N2 C2 1.478(3) . ?
N2 C5 1.483(3) . ?
N2 Ag1 2.377(2) 2 ?
C6 N4 1.462(4) . ?
O1W O2W 3.032(7) . ?
O2W N3 3.072(5) 2 ?
